data_4303685
loop_
_publ_author_name
'Dominik Schaniel'
'Theo Woike'
'Norwid-R. Behrnd'
'J\"urg Hauser'
'Karl W. Kr\"amer'
'Teodora Todorova'
'Bernard Delley'

_publ_section_title
;
Photogeneration of Nitrosyl Linkage Isomers in Octahedrally Coordinated
Platinum Complexes in the Red Spectral Range
;
_journal_name_full 'Inorganic Chemistry'
_journal_page_first 11399
_journal_page_last 11406
_journal_paper_doi 10.1021/ic901392q
_journal_volume 48
_journal_year 2009
_chemical_formula_moiety 'H12 N5 O5 Pt S, H O4 S, C2 H3 N'
_chemical_formula_sum 'C2 H16 N6 O9 Pt S2'
_chemical_formula_weight 527.42
_chemical_name_systematic
;
 ?
;
_space_group_IT_number 14
_symmetry_cell_setting monoclinic
_symmetry_space_group_name_Hall '-P 2ybc'
_symmetry_space_group_name_H-M 'P 1 21/c 1'
_atom_sites_solution_hydrogens geom
_atom_sites_solution_primary direct
_atom_sites_solution_secondary difmap
_audit_creation_method SHELXL-97
_cell_angle_alpha 90.00
_cell_angle_beta 91.6590(10)
_cell_angle_gamma 90.00
_cell_formula_units_Z 4
_cell_length_a 7.7441(3)
_cell_length_b 19.2289(6)
_cell_length_c 9.5902(3)
_cell_measurement_reflns_used 9703
_cell_measurement_temperature 173(2)
_cell_measurement_theta_max 51.622
_cell_measurement_theta_min 3.001
_cell_volume 1427.48(8)
_computing_cell_refinement 'SAINT (Bruker, 2003)'
_computing_data_collection 'SMART (Bruker, 2003)'
_computing_data_reduction 'SAINT (Bruker, 2003)'
_computing_structure_refinement 'SHELXL-97 (Sheldrick, 2008)'
_computing_structure_solution 'SIR92 (Altomare et al, 2003)'
_diffrn_ambient_temperature 173(2)
_diffrn_measured_fraction_theta_full 0.998
_diffrn_measured_fraction_theta_max 0.998
_diffrn_measurement_device_type 'BRUKER APEXII CCD area-detector diffractometer '
_diffrn_measurement_method 'rotation method'
_diffrn_radiation_monochromator graphite
_diffrn_radiation_source 'fine-focus sealed tube'
_diffrn_radiation_type MoK\a
_diffrn_radiation_wavelength 0.71073
_diffrn_reflns_av_R_equivalents 0.0354
_diffrn_reflns_av_sigmaI/netI 0.0220
_diffrn_reflns_limit_h_max 14
_diffrn_reflns_limit_h_min -14
_diffrn_reflns_limit_k_max 32
_diffrn_reflns_limit_k_min -34
_diffrn_reflns_limit_l_max 17
_diffrn_reflns_limit_l_min -17
_diffrn_reflns_number 73967
_diffrn_reflns_theta_full 40.25
_diffrn_reflns_theta_max 40.25
_diffrn_reflns_theta_min 2.12
_exptl_absorpt_coefficient_mu 10.174
_exptl_absorpt_correction_T_max 0.1444
_exptl_absorpt_correction_T_min 0.0371
_exptl_absorpt_correction_type multi-scan
_exptl_absorpt_process_details 'SADABS 2008-1 (Sheldrick, 1996)'
_exptl_crystal_colour blue
_exptl_crystal_density_diffrn 2.454
_exptl_crystal_density_method 'not measured'
_exptl_crystal_description prism
_exptl_crystal_F_000 1008
_exptl_crystal_size_max 0.32
_exptl_crystal_size_mid 0.29
_exptl_crystal_size_min 0.19
_refine_diff_density_max 3.004
_refine_diff_density_min -2.890
_refine_diff_density_rms 0.205
_refine_ls_extinction_method none
_refine_ls_goodness_of_fit_ref 1.145
_refine_ls_hydrogen_treatment constr
_refine_ls_matrix_type full
_refine_ls_number_parameters 187
_refine_ls_number_reflns 8962
_refine_ls_number_restraints 0
_refine_ls_restrained_S_all 1.145
_refine_ls_R_factor_all 0.0259
_refine_ls_R_factor_gt 0.0232
_refine_ls_shift/su_max 0.001
_refine_ls_shift/su_mean 0.000
_refine_ls_structure_factor_coef Fsqd
_refine_ls_weighting_details 'calc w=1/[\s^2^(Fo^2^)+(0.0227P)^2^+1.7449P] where P=(Fo^2^+2Fc^2^)/3'
_refine_ls_weighting_scheme calc
_refine_ls_wR_factor_gt 0.0547
_refine_ls_wR_factor_ref 0.0555
_reflns_number_gt 8317
_reflns_number_total 8962
_reflns_threshold_expression >2\s(I)
_cod_data_source_file ic901392q_si_002.cif
_cod_data_source_block ptnb018d
_cod_database_code 4303685

loop_
_symmetry_equiv_pos_as_xyz
'x, y, z'
'-x, y+1/2, -z+1/2'
'-x, -y, -z'
'x, -y-1/2, z-1/2'

loop_
_atom_site_label
_atom_site_type_symbol
_atom_site_fract_x
_atom_site_fract_y
_atom_site_fract_z
_atom_site_U_iso_or_equiv
_atom_site_adp_type
_atom_site_occupancy
_atom_site_symmetry_multiplicity
_atom_site_calc_flag
_atom_site_refinement_flags
_atom_site_disorder_assembly
_atom_site_disorder_group
Pt Pt 0.809551(8) 0.358217(3) 0.165015(6) 0.01246(2) Uani 1 1 d . . .
S1 S 0.81485(6) 0.18655(2) 0.16621(4) 0.01600(7) Uani 1 1 d . . .
O11 O 0.8076(2) 0.24875(7) 0.07244(13) 0.0180(2) Uani 1 1 d . . .
O12 O 0.9737(2) 0.18815(9) 0.25243(16) 0.0230(3) Uani 1 1 d . . .
O13 O 0.6632(2) 0.18549(9) 0.25350(16) 0.0230(3) Uani 1 1 d . . .
O14 O 0.8147(3) 0.12520(8) 0.07117(15) 0.0254(3) Uani 1 1 d . . .
N5 N 0.8169(2) 0.46304(9) 0.2187(2) 0.0222(3) Uani 1 1 d . . .
O5 O 0.8322(3) 0.47634(11) 0.3335(2) 0.0376(5) Uani 1 1 d . . .
N1 N 0.9940(2) 0.37776(9) 0.01959(16) 0.0168(2) Uani 1 1 d . . .
H1C H 0.9978 0.4242 0.0018 0.025 Uiso 1 1 calc R . .
H1A H 0.9666 0.3544 -0.0606 0.025 Uiso 1 1 calc R . .
H1B H 1.0990 0.3633 0.0533 0.025 Uiso 1 1 calc R . .
N2 N 0.6165(2) 0.37744(9) 0.01882(16) 0.0165(2) Uani 1 1 d . . .
H2C H 0.6479 0.3606 -0.0654 0.025 Uiso 1 1 calc R . .
H2A H 0.5983 0.4241 0.0122 0.025 Uiso 1 1 calc R . .
H2B H 0.5175 0.3561 0.0449 0.025 Uiso 1 1 calc R . .
N3 N 0.6260(2) 0.33371(9) 0.30836(16) 0.0177(2) Uani 1 1 d . . .
H3C H 0.6095 0.2869 0.3094 0.027 Uiso 1 1 calc R . .
H3A H 0.5248 0.3553 0.2844 0.027 Uiso 1 1 calc R . .
H3B H 0.6626 0.3482 0.3946 0.027 Uiso 1 1 calc R . .
N4 N 0.9991(2) 0.33403(9) 0.31218(16) 0.0180(2) Uani 1 1 d . . .
H4C H 1.0218 0.2876 0.3091 0.027 Uiso 1 1 calc R . .
H4A H 0.9624 0.3455 0.3985 0.027 Uiso 1 1 calc R . .
H4B H 1.0969 0.3583 0.2940 0.027 Uiso 1 1 calc R . .
S2 S 0.30690(6) 0.47930(2) 0.21922(5) 0.01609(7) Uani 1 1 d . . .
O21 O 0.4741(2) 0.50622(11) 0.1835(3) 0.0387(5) Uani 1 1 d . . .
O22 O 0.3064(2) 0.40296(8) 0.22447(18) 0.0218(3) Uani 1 1 d . . .
O23 O 0.2680(4) 0.49927(11) 0.3712(2) 0.0468(6) Uani 1 1 d . . .
H23 H 0.2350 0.5409 0.3739 0.070 Uiso 1 1 calc R . .
O24 O 0.1686(3) 0.50666(10) 0.1309(2) 0.0313(4) Uani 1 1 d . . .
N11 N 0.3182(4) 0.26205(15) 0.0341(4) 0.0487(7) Uani 1 1 d . . .
C11 C 0.3165(3) 0.20501(14) 0.0688(3) 0.0319(5) Uani 1 1 d . . .
C12 C 0.3118(4) 0.13313(13) 0.1121(4) 0.0321(5) Uani 1 1 d . . .
H12A H 0.3265 0.1030 0.0309 0.048 Uiso 1 1 calc R . .
H12B H 0.2005 0.1232 0.1539 0.048 Uiso 1 1 calc R . .
H12C H 0.4054 0.1244 0.1809 0.048 Uiso 1 1 calc R . .

loop_
_atom_site_aniso_label
_atom_site_aniso_U_11
_atom_site_aniso_U_22
_atom_site_aniso_U_33
_atom_site_aniso_U_23
_atom_site_aniso_U_13
_atom_site_aniso_U_12
Pt 0.01332(3) 0.01272(3) 0.01135(2) -0.00011(2) 0.00067(2) 0.00044(2)
S1 0.02139(18) 0.01422(16) 0.01244(14) 0.00112(11) 0.00140(12) -0.00056(13)
O11 0.0263(6) 0.0137(5) 0.0139(5) 0.0013(4) 0.0003(4) -0.0008(4)
O12 0.0232(7) 0.0253(7) 0.0204(6) 0.0038(5) -0.0029(5) 0.0037(5)
O13 0.0239(7) 0.0266(7) 0.0189(6) 0.0030(5) 0.0054(5) -0.0034(5)
O14 0.0468(10) 0.0144(5) 0.0152(5) -0.0006(4) 0.0038(5) -0.0019(6)
N5 0.0221(7) 0.0171(7) 0.0275(8) -0.0036(5) 0.0004(6) 0.0013(5)
O5 0.0613(14) 0.0260(8) 0.0256(8) -0.0076(6) 0.0007(8) 0.0019(8)
N1 0.0185(6) 0.0170(6) 0.0150(5) -0.0004(4) 0.0029(4) -0.0015(5)
N2 0.0168(6) 0.0178(6) 0.0150(5) 0.0011(4) -0.0010(4) 0.0013(5)
N3 0.0176(6) 0.0200(7) 0.0157(5) 0.0015(4) 0.0029(4) 0.0015(5)
N4 0.0171(6) 0.0211(7) 0.0156(5) 0.0014(5) -0.0015(4) -0.0006(5)
S2 0.01624(16) 0.01367(16) 0.01838(16) -0.00027(12) 0.00108(12) 0.00098(13)
O21 0.0191(7) 0.0241(8) 0.0732(16) 0.0043(9) 0.0072(8) -0.0042(6)
O22 0.0215(6) 0.0126(5) 0.0314(7) -0.0004(5) 0.0014(5) 0.0006(5)
O23 0.096(2) 0.0254(8) 0.0195(7) 0.0020(6) 0.0124(9) 0.0235(10)
O24 0.0286(8) 0.0250(7) 0.0394(9) 0.0039(6) -0.0134(7) 0.0028(6)
N11 0.0433(15) 0.0307(12) 0.072(2) 0.0067(13) 0.0017(14) -0.0028(11)
C11 0.0237(10) 0.0274(10) 0.0446(13) -0.0046(9) 0.0008(9) -0.0023(8)
C12 0.0273(11) 0.0228(9) 0.0463(14) -0.0023(9) 0.0014(9) 0.0004(8)

loop_
_atom_type_symbol
_atom_type_description
_atom_type_scat_dispersion_real
_atom_type_scat_dispersion_imag
_atom_type_scat_source
C C 0.0033 0.0016 'International Tables Vol C Tables 4.2.6.8 and 6.1.1.4'
H H 0.0000 0.0000 'International Tables Vol C Tables 4.2.6.8 and 6.1.1.4'
N N 0.0061 0.0033 'International Tables Vol C Tables 4.2.6.8 and 6.1.1.4'
O O 0.0106 0.0060 'International Tables Vol C Tables 4.2.6.8 and 6.1.1.4'
S S 0.1246 0.1234 'International Tables Vol C Tables 4.2.6.8 and 6.1.1.4'
Pt Pt -1.7033 8.3905 'International Tables Vol C Tables 4.2.6.8 and 6.1.1.4'

loop_
_geom_angle_atom_site_label_1
_geom_angle_atom_site_label_2
_geom_angle_atom_site_label_3
_geom_angle
_geom_angle_site_symmetry_1
_geom_angle_site_symmetry_3
_geom_angle_publ_flag
N2 Pt N1 90.59(6) . . ?
N2 Pt N4 177.23(6) . . ?
N1 Pt N4 90.61(7) . . ?
N2 Pt N3 89.65(6) . . ?
N1 Pt N3 177.28(6) . . ?
N4 Pt N3 89.03(7) . . ?
N2 Pt N5 90.50(7) . . ?
N1 Pt N5 88.63(7) . . ?
N4 Pt N5 92.02(7) . . ?
N3 Pt N5 94.07(7) . . ?
N2 Pt O11 84.49(6) . . ?
N1 Pt O11 84.37(6) . . ?
N4 Pt O11 93.14(6) . . ?
N3 Pt O11 92.96(6) . . ?
N5 Pt O11 171.34(6) . . ?
O13 S1 O12 110.67(9) . . ?
O13 S1 O14 110.66(10) . . ?
O12 S1 O14 110.35(11) . . ?
O13 S1 O11 109.79(9) . . ?
O12 S1 O11 109.83(9) . . ?
O14 S1 O11 105.41(8) . . ?
S1 O11 Pt 120.21(7) . . ?
O5 N5 Pt 117.41(17) . . ?
Pt N1 H1C 109.5 . . ?
Pt N1 H1A 109.5 . . ?
H1C N1 H1A 109.5 . . ?
Pt N1 H1B 109.5 . . ?
H1C N1 H1B 109.5 . . ?
H1A N1 H1B 109.5 . . ?
Pt N2 H2C 109.5 . . ?
Pt N2 H2A 109.5 . . ?
H2C N2 H2A 109.5 . . ?
Pt N2 H2B 109.5 . . ?
H2C N2 H2B 109.5 . . ?
H2A N2 H2B 109.5 . . ?
Pt N3 H3C 109.5 . . ?
Pt N3 H3A 109.5 . . ?
H3C N3 H3A 109.5 . . ?
Pt N3 H3B 109.5 . . ?
H3C N3 H3B 109.5 . . ?
H3A N3 H3B 109.5 . . ?
Pt N4 H4C 109.5 . . ?
Pt N4 H4A 109.5 . . ?
H4C N4 H4A 109.5 . . ?
Pt N4 H4B 109.5 . . ?
H4C N4 H4B 109.5 . . ?
H4A N4 H4B 109.5 . . ?
O21 S2 O24 112.62(14) . . ?
O21 S2 O22 111.68(11) . . ?
O24 S2 O22 112.41(10) . . ?
O21 S2 O23 109.58(17) . . ?
O24 S2 O23 107.51(14) . . ?
O22 S2 O23 102.43(11) . . ?
S2 O23 H23 109.5 . . ?
N11 C11 C12 179.2(3) . . ?
C11 C12 H12A 109.5 . . ?
C11 C12 H12B 109.5 . . ?
H12A C12 H12B 109.5 . . ?
C11 C12 H12C 109.5 . . ?
H12A C12 H12C 109.5 . . ?
H12B C12 H12C 109.5 . . ?

loop_
_geom_bond_atom_site_label_1
_geom_bond_atom_site_label_2
_geom_bond_distance
_geom_bond_site_symmetry_2
_geom_bond_publ_flag
Pt N2 2.0535(15) . ?
Pt N1 2.0594(16) . ?
Pt N4 2.0600(15) . ?
Pt N3 2.0606(16) . ?
Pt N5 2.0807(18) . ?
Pt O11 2.2843(14) . ?
S1 O13 1.4618(16) . ?
S1 O12 1.4627(16) . ?
S1 O14 1.4908(16) . ?
S1 O11 1.4964(14) . ?
N5 O5 1.133(3) . ?
N1 H1C 0.9100 . ?
N1 H1A 0.9100 . ?
N1 H1B 0.9100 . ?
N2 H2C 0.9100 . ?
N2 H2A 0.9100 . ?
N2 H2B 0.9100 . ?
N3 H3C 0.9100 . ?
N3 H3A 0.9100 . ?
N3 H3B 0.9100 . ?
N4 H4C 0.9100 . ?
N4 H4A 0.9100 . ?
N4 H4B 0.9100 . ?
S2 O21 1.444(2) . ?
S2 O24 1.4451(17) . ?
S2 O22 1.4688(15) . ?
S2 O23 1.5454(19) . ?
O23 H23 0.8400 . ?
N11 C11 1.147(4) . ?
C11 C12 1.444(4) . ?
C12 H12A 0.9800 . ?
C12 H12B 0.9800 . ?
C12 H12C 0.9800 . ?

loop_
_geom_hbond_atom_site_label_D
_geom_hbond_atom_site_label_H
_geom_hbond_atom_site_label_A
_geom_hbond_distance_DH
_geom_hbond_distance_HA
_geom_hbond_distance_DA
_geom_hbond_angle_DHA
_geom_hbond_site_symmetry_A
N1 H1C O24 0.91 2.23 2.916(2) 132.2 3_665
N1 H1C O24 0.91 2.39 3.005(3) 125.1 1_655
N1 H1A O12 0.91 1.97 2.859(2) 163.8 4_565
N1 H1B O22 0.91 2.39 3.110(2) 136.3 1_655
N1 H1B N11 0.91 2.59 3.354(4) 141.7 1_655
N2 H2C O13 0.91 1.96 2.850(2) 166.8 4_565
N2 H2A O21 0.91 2.36 3.031(3) 130.4 3_665
N2 H2A O21 0.91 2.49 3.153(3) 129.8 .
N2 H2B N11 0.91 2.38 3.209(4) 151.7 .
N2 H2B O22 0.91 2.57 3.189(2) 125.7 .
N3 H3C O13 0.91 2.07 2.914(2) 154.3 .
N3 H3C S1 0.91 2.87 3.4814(18) 125.4 .
N3 H3A O22 0.91 1.99 2.903(2) 177.8 .
N3 H3B O14 0.91 2.10 2.983(2) 163.9 4_566
N4 H4C O12 0.91 2.02 2.869(2) 154.5 .
N4 H4C S1 0.91 2.85 3.4529(18) 125.4 .
N4 H4A O14 0.91 2.12 3.005(2) 165.1 4_566
N4 H4B O22 0.91 1.97 2.871(2) 170.5 1_655
O23 H23 O14 0.84 1.75 2.569(2) 163.8 2_655
O23 H23 S1 0.84 2.85 3.674(2) 166.1 2_655

loop_
_geom_torsion_atom_site_label_1
_geom_torsion_atom_site_label_2
_geom_torsion_atom_site_label_3
_geom_torsion_atom_site_label_4
_geom_torsion
_geom_torsion_site_symmetry_1
_geom_torsion_site_symmetry_2
_geom_torsion_site_symmetry_3
_geom_torsion_site_symmetry_4
_geom_torsion_publ_flag
O13 S1 O11 Pt 61.85(12) . . . . ?
O12 S1 O11 Pt -60.06(12) . . . . ?
O14 S1 O11 Pt -178.93(11) . . . . ?
N2 Pt O11 S1 -135.76(11) . . . . ?
N1 Pt O11 S1 133.09(11) . . . . ?
N4 Pt O11 S1 42.78(11) . . . . ?
N3 Pt O11 S1 -46.41(11) . . . . ?
N2 Pt N5 O5 139.2(2) . . . . ?
N1 Pt N5 O5 -130.2(2) . . . . ?
N4 Pt N5 O5 -39.6(2) . . . . ?
N3 Pt N5 O5 49.5(2) . . . . ?
